data_4035051
loop_
_publ_author_name
'Dhotare, Bhaskar B.'
'Kumar, Mukesh'
'Nayak, Sandip K.'

_publ_section_title
;
 Catalytic Oxidation of 3-Arylbenzofuran-2(3 H)-ones with
 PCC-H<sub>5</sub>IO<sub>6</sub>: Syntheses of
 3-Aryl-3-hydroxy/3-amido-3-arylbenzofuran-2(3 H)-ones.
;
_journal_issue 17
_journal_name_full 'The Journal of organic chemistry'
_journal_page_first 10089
_journal_page_last 10096
_journal_paper_doi 10.1021/acs.joc.8b01395
_journal_volume 83
_journal_year 2018
_chemical_absolute_configuration unk
_chemical_formula_moiety 'C15 H12 O4'
_chemical_formula_sum 'C15 H12 O4'
_chemical_formula_weight 256.25
_space_group_crystal_system orthorhombic
_space_group_IT_number 29
_space_group_name_Hall 'P 2c -2ac'
_space_group_name_H-M_alt 'P c a 21'
_atom_sites_solution_hydrogens geom
_audit_creation_date 2018-01-12
_audit_creation_method
;
Olex2 1.2
(compiled 2015.09.30 svn.r3233 for OlexSys, GUI svn.r5103)
;
_cell_angle_alpha 90
_cell_angle_beta 90
_cell_angle_gamma 90
_cell_formula_units_Z 4
_cell_length_a 24.4632(10)
_cell_length_b 6.3155(2)
_cell_length_c 7.9800(3)
_cell_measurement_reflns_used 3025
_cell_measurement_temperature 293
_cell_measurement_theta_max 72.8980
_cell_measurement_theta_min 3.6270
_cell_volume 1232.89(8)
_computing_cell_refinement 'CrysAlisPro 1.171.38.43 (Rigaku OD, 2015)'
_computing_data_collection 'CrysAlisPro 1.171.38.43 (Rigaku OD, 2015)'
_computing_data_reduction 'CrysAlisPro 1.171.38.43 (Rigaku OD, 2015)'
_computing_molecular_graphics 'Olex2 (Dolomanov et al., 2009)'
_computing_publication_material 'Olex2 (Dolomanov et al., 2009)'
_computing_structure_refinement 'ShelXL (Sheldrick, 2015)'
_computing_structure_solution 'ShelXT (Sheldrick, 2015)'
_diffrn_ambient_temperature 293
_diffrn_detector 'CCD plate'
_diffrn_detector_area_resol_mean 4.1600
_diffrn_detector_type Titan
_diffrn_measured_fraction_theta_full 0.986
_diffrn_measured_fraction_theta_max 0.967
_diffrn_measurement_details
;
List of Runs (angles in degrees, time in seconds):

  # Type    Start    End  Width  t~exp~   \w     \q     \k     \f   Frames
--------------------------------------------------------------------------
  1  \w    -62.00  13.00   1.00    1.00    --  -43.29  38.00 -60.00   75
  2  \w     19.00  90.00   1.00    1.00    --   43.29  38.00 150.00   71
  3  \w     92.00 139.00   1.00    1.00    --  102.90  45.00  30.00   47
  4  \w     86.00 152.00   1.00    1.00    --  102.90  61.00 -90.00   66
  5  \w     75.00 101.00   1.00    1.00    --  102.90 -95.00-120.00   26
  6  \w     47.00 121.00   1.00    1.00    --  102.90-126.00   0.00   74
  7  \w     73.00  99.00   1.00    1.00    --  102.90 -95.00  90.00   26
  8  \w     20.00  46.00   1.00    1.00    --  102.90 -95.00-120.00   26
  9  \w     28.00 133.00   1.00    1.00    --  102.90 -15.00-180.00  105
;
_diffrn_measurement_device 'four-circle diffractometer'
_diffrn_measurement_device_type 'SuperNova, Single source at offset, Titan'
_diffrn_measurement_method '\w scans'
_diffrn_orient_matrix_type 'CrysAlisPro convention (1999,Acta A55,543-557)'
_diffrn_orient_matrix_UB_11 -0.0504262000
_diffrn_orient_matrix_UB_12 0.0298591000
_diffrn_orient_matrix_UB_13 -0.1132980000
_diffrn_orient_matrix_UB_21 0.0375948000
_diffrn_orient_matrix_UB_22 0.0617527000
_diffrn_orient_matrix_UB_23 -0.1470213000
_diffrn_orient_matrix_UB_31 0.0034608000
_diffrn_orient_matrix_UB_32 -0.2339595000
_diffrn_orient_matrix_UB_33 -0.0532716000
_diffrn_radiation_monochromator mirror
_diffrn_radiation_probe x-ray
_diffrn_radiation_type CuK\a
_diffrn_radiation_wavelength 1.54184
_diffrn_reflns_av_R_equivalents 0.0457
_diffrn_reflns_av_unetI/netI 0.0470
_diffrn_reflns_Laue_measured_fraction_full 0.986
_diffrn_reflns_Laue_measured_fraction_max 0.967
_diffrn_reflns_limit_h_max 28
_diffrn_reflns_limit_h_min -29
_diffrn_reflns_limit_k_max 6
_diffrn_reflns_limit_k_min -7
_diffrn_reflns_limit_l_max 9
_diffrn_reflns_limit_l_min -7
_diffrn_reflns_number 3926
_diffrn_reflns_point_group_measured_fraction_full 0.815
_diffrn_reflns_point_group_measured_fraction_max 0.790
_diffrn_reflns_theta_full 67.684
_diffrn_reflns_theta_max 73.038
_diffrn_reflns_theta_min 3.614
_diffrn_source 'micro-focus sealed X-ray tube'
_diffrn_source_type 'SuperNova (Cu) X-ray Source'
_exptl_absorpt_coefficient_mu 0.835
_exptl_absorpt_correction_T_max 0.906
_exptl_absorpt_correction_T_min 0.565
_exptl_absorpt_correction_type gaussian
_exptl_absorpt_process_details
;
CrysAlisPro 1.171.38.43 (Rigaku Oxford Diffraction, 2015)
Numerical absorption correction based on gaussian integration over
			a multifaceted crystal model
Empirical absorption correction using spherical harmonics,
 implemented in SCALE3 ABSPACK scaling algorithm.
;
_exptl_crystal_colour colourless
_exptl_crystal_colour_primary colourless
_exptl_crystal_density_diffrn 1.381
_exptl_crystal_description plate
_exptl_crystal_F_000 536
_exptl_crystal_size_max 0.702
_exptl_crystal_size_mid 0.7
_exptl_crystal_size_min 0.14
_refine_diff_density_max 0.148
_refine_diff_density_min -0.178
_refine_diff_density_rms 0.039
_refine_ls_abs_structure_details
;
 Flack x determined using 495 quotients [(I+)-(I-)]/[(I+)+(I-)]
 (Parsons, Flack and Wagner, Acta Cryst. B69 (2013) 249-259).
;
_refine_ls_abs_structure_Flack 0.2(5)
_refine_ls_extinction_coef 0.017(6)
_refine_ls_extinction_expression Fc^*^=kFc[1+0.001xFc^2^\l^3^/sin(2\q)]^-1/4^
_refine_ls_extinction_method 'SHELXL-2014/7 (Sheldrick 2014'
_refine_ls_goodness_of_fit_ref 1.095
_refine_ls_hydrogen_treatment constr
_refine_ls_matrix_type full
_refine_ls_number_parameters 175
_refine_ls_number_reflns 1955
_refine_ls_number_restraints 1
_refine_ls_restrained_S_all 1.095
_refine_ls_R_factor_all 0.0665
_refine_ls_R_factor_gt 0.0551
_refine_ls_shift/su_max 0.000
_refine_ls_shift/su_mean 0.000
_refine_ls_structure_factor_coef Fsqd
_refine_ls_weighting_details 'w=1/[\s^2^(Fo^2^)+(0.0821P)^2^+0.6140P] where P=(Fo^2^+2Fc^2^)/3'
_refine_ls_weighting_scheme calc
_refine_ls_wR_factor_gt 0.1491
_refine_ls_wR_factor_ref 0.1714
_reflns_Friedel_coverage 0.518
_reflns_Friedel_fraction_full 0.615
_reflns_Friedel_fraction_max 0.584
_reflns_number_gt 1730
_reflns_number_total 1955
_reflns_threshold_expression 'I > 2\s(I)'
_cod_data_source_file jo8b01395_si_002.cif
_cod_data_source_block bhaskar2_1
_cod_original_cell_volume 1232.90(8)
_cod_database_code 4035051
_chemical_oxdiff_formula 'C15 H12 O4'
_shelx_space_group_comment
;
The symmetry employed for this shelxl refinement is uniquely defined
by the following loop, which should always be used as a source of
symmetry information in preference to the above space-group names.
They are only intended as comments.
;
_reflns_odcompleteness_completeness 98.43
_reflns_odcompleteness_iscentric 1
_reflns_odcompleteness_theta 66.97
_olex2_refinement_description
;
1. Fixed Uiso
 At 1.2 times of:
  All C(H) groups
 At 1.5 times of:
  All C(H,H,H) groups, All O(H) groups
2.a Aromatic/amide H refined with riding coordinates:
 C3(H3), C4(H4A), C7(H7), C11(H11), C12(H12), C13(H13), C14(H14), C15(H15)
2.b Idealised Me refined as rotating group:
 C1(H1A,H1B,H1C)
2.c Idealised tetrahedral OH refined as rotating group:
 O4(H4)
;
_shelx_shelxl_version_number 2014/7
_olex2_date_sample_data_collection 2018-01-12
_olex2_submission_special_instructions 'No special instructions were received'
_oxdiff_exptl_absorpt_empirical_details
;
Empirical correction (ABSPACK) includes:
- Absorption correction using spherical harmonics
- Frame scaling
;
_oxdiff_exptl_absorpt_empirical_full_max 4.372
_oxdiff_exptl_absorpt_empirical_full_min 0.346

loop_
_space_group_symop_operation_xyz
'x, y, z'
'-x, -y, z+1/2'
'x+1/2, -y, z'
'-x+1/2, y, z+1/2'

loop_
_atom_site_label
_atom_site_type_symbol
_atom_site_fract_x
_atom_site_fract_y
_atom_site_fract_z
_atom_site_U_iso_or_equiv
_atom_site_adp_type
_atom_site_occupancy
_atom_site_site_symmetry_order
_atom_site_calc_flag
_atom_site_refinement_flags_posn
O1 O 0.63452(15) 0.9152(5) 0.8419(5) 0.0574(10) Uani 1 1 d .
O2 O 0.71124(14) 0.2076(6) 0.5206(6) 0.0623(10) Uani 1 1 d .
O3 O 0.66554(17) -0.0471(5) 0.3873(6) 0.0655(11) Uani 1 1 d .
O4 O 0.57535(13) 0.1395(5) 0.5998(5) 0.0538(9) Uani 1 1 d .
H4 H 0.5910 0.0779 0.6765 0.081 Uiso 1 1 calc GR
C1 C 0.6673(3) 1.0371(10) 0.9571(8) 0.0707(17) Uani 1 1 d .
H1A H 0.6977 1.0983 0.8983 0.106 Uiso 1 1 calc GR
H1B H 0.6806 0.9464 1.0446 0.106 Uiso 1 1 calc GR
H1C H 0.6455 1.1479 1.0051 0.106 Uiso 1 1 calc GR
C2 C 0.6578(2) 0.7395(7) 0.7687(7) 0.0487(11) Uani 1 1 d .
C3 C 0.7132(2) 0.6976(8) 0.7712(8) 0.0582(13) Uani 1 1 d .
H3 H 0.7369 0.7876 0.8280 0.070 Uiso 1 1 calc R
C4 C 0.7336(2) 0.5191(9) 0.6880(9) 0.0609(13) Uani 1 1 d .
H4A H 0.7708 0.4876 0.6884 0.073 Uiso 1 1 calc R
C5 C 0.69702(19) 0.3934(7) 0.6065(7) 0.0504(11) Uani 1 1 d .
C6 C 0.64149(17) 0.4314(7) 0.6023(6) 0.0426(9) Uani 1 1 d .
C7 C 0.62098(18) 0.6072(7) 0.6855(6) 0.0457(10) Uani 1 1 d .
H7 H 0.5837 0.6361 0.6858 0.055 Uiso 1 1 calc R
C8 C 0.61402(17) 0.2574(7) 0.5059(6) 0.0438(10) Uani 1 1 d .
C9 C 0.6643(2) 0.1170(7) 0.4616(7) 0.0511(12) Uani 1 1 d .
C10 C 0.58686(17) 0.3210(7) 0.3431(6) 0.0439(10) Uani 1 1 d .
C11 C 0.5949(2) 0.5165(7) 0.2694(7) 0.0514(11) Uani 1 1 d .
H11 H 0.6176 0.6149 0.3211 0.062 Uiso 1 1 calc R
C12 C 0.5697(2) 0.5675(9) 0.1199(9) 0.0634(14) Uani 1 1 d .
H12 H 0.5750 0.7006 0.0727 0.076 Uiso 1 1 calc R
C13 C 0.5367(2) 0.4218(9) 0.0401(8) 0.0648(14) Uani 1 1 d .
H13 H 0.5198 0.4560 -0.0608 0.078 Uiso 1 1 calc R
C14 C 0.5288(2) 0.2269(9) 0.1106(9) 0.0624(14) Uani 1 1 d .
H14 H 0.5067 0.1282 0.0568 0.075 Uiso 1 1 calc R
C15 C 0.5533(2) 0.1756(8) 0.2607(8) 0.0532(12) Uani 1 1 d .
H15 H 0.5474 0.0427 0.3076 0.064 Uiso 1 1 calc R

loop_
_atom_site_aniso_label
_atom_site_aniso_U_11
_atom_site_aniso_U_22
_atom_site_aniso_U_33
_atom_site_aniso_U_23
_atom_site_aniso_U_13
_atom_site_aniso_U_12
O1 0.065(2) 0.0484(18) 0.059(2) -0.0098(16) -0.0098(17) -0.0045(15)
O2 0.0480(17) 0.0578(19) 0.081(3) -0.005(2) 0.0023(19) 0.0032(14)
O3 0.073(2) 0.0463(19) 0.078(3) -0.004(2) 0.003(2) 0.0062(16)
O4 0.0558(17) 0.0504(18) 0.055(2) 0.0152(16) 0.0004(15) -0.0129(14)
C1 0.081(4) 0.069(3) 0.061(4) -0.018(3) -0.013(3) -0.011(3)
C2 0.061(3) 0.047(2) 0.038(2) 0.002(2) -0.004(2) -0.0080(19)
C3 0.053(3) 0.063(3) 0.058(3) 0.002(3) -0.012(2) -0.013(2)
C4 0.043(2) 0.067(3) 0.073(3) 0.005(3) -0.009(2) -0.004(2)
C5 0.048(2) 0.051(2) 0.052(3) 0.002(2) 0.003(2) -0.0007(18)
C6 0.044(2) 0.042(2) 0.041(2) 0.003(2) -0.0014(19) -0.0006(17)
C7 0.048(2) 0.047(2) 0.042(2) 0.002(2) -0.0058(19) -0.0053(18)
C8 0.045(2) 0.039(2) 0.047(3) 0.0062(18) 0.0046(19) -0.0032(16)
C9 0.055(3) 0.043(2) 0.056(3) 0.007(2) 0.001(2) 0.003(2)
C10 0.045(2) 0.040(2) 0.047(2) 0.002(2) -0.0005(19) -0.0010(16)
C11 0.061(3) 0.042(2) 0.051(3) 0.003(2) -0.002(2) -0.0058(19)
C12 0.077(3) 0.055(3) 0.059(3) 0.012(3) -0.001(3) -0.003(2)
C13 0.061(3) 0.081(4) 0.053(3) 0.004(3) -0.010(2) 0.000(3)
C14 0.052(2) 0.075(3) 0.060(3) -0.005(3) -0.008(2) -0.010(2)
C15 0.052(2) 0.050(3) 0.058(3) 0.000(2) -0.001(2) -0.010(2)

loop_
_atom_type_symbol
_atom_type_description
_atom_type_scat_dispersion_real
_atom_type_scat_dispersion_imag
_atom_type_scat_source
C C 0.0181 0.0091 'International Tables Vol C Tables 4.2.6.8 and 6.1.1.4'
H H 0.0000 0.0000 'International Tables Vol C Tables 4.2.6.8 and 6.1.1.4'
O O 0.0492 0.0322 'International Tables Vol C Tables 4.2.6.8 and 6.1.1.4'

loop_
_exptl_crystal_face_index_h
_exptl_crystal_face_index_k
_exptl_crystal_face_index_l
_exptl_crystal_face_perp_dist
1 -3 4 0.4383
1 -4 1 0.3961
0 0 -5 0.3850
-1 3 3 0.4852
0 0 5 0.4121
0 -4 -1 0.4655
-16 0 0 0.0295
-1 4 1 0.4556
16 0 0 0.0837

loop_
_geom_angle_atom_site_label_1
_geom_angle_atom_site_label_2
_geom_angle_atom_site_label_3
_geom_angle
C2 O1 C1 118.1(4)
C9 O2 C5 108.0(3)
C8 O4 H4 109.5
O1 C1 H1A 109.5
O1 C1 H1B 109.5
O1 C1 H1C 109.5
H1A C1 H1B 109.5
H1A C1 H1C 109.5
H1B C1 H1C 109.5
O1 C2 C3 123.6(5)
O1 C2 C7 114.7(4)
C3 C2 C7 121.7(5)
C2 C3 H3 120.1
C2 C3 C4 119.8(5)
C4 C3 H3 120.1
C3 C4 H4A 121.3
C5 C4 C3 117.5(4)
C5 C4 H4A 121.3
C4 C5 O2 123.9(4)
C4 C5 C6 123.9(5)
C6 C5 O2 112.2(4)
C5 C6 C7 118.9(4)
C5 C6 C8 109.0(4)
C7 C6 C8 132.0(4)
C2 C7 H7 120.9
C6 C7 C2 118.2(4)
C6 C7 H7 120.9
O4 C8 C6 114.3(4)
O4 C8 C9 110.3(3)
O4 C8 C10 107.5(3)
C6 C8 C9 100.4(4)
C6 C8 C10 116.3(4)
C10 C8 C9 107.7(4)
O2 C9 C8 110.3(4)
O3 C9 O2 120.8(5)
O3 C9 C8 128.9(5)
C11 C10 C8 122.6(4)
C11 C10 C15 118.1(5)
C15 C10 C8 119.2(4)
C10 C11 H11 119.6
C10 C11 C12 120.8(5)
C12 C11 H11 119.6
C11 C12 H12 119.9
C13 C12 C11 120.3(5)
C13 C12 H12 119.9
C12 C13 H13 120.2
C14 C13 C12 119.5(6)
C14 C13 H13 120.2
C13 C14 H14 119.7
C13 C14 C15 120.6(5)
C15 C14 H14 119.7
C10 C15 H15 119.7
C14 C15 C10 120.7(5)
C14 C15 H15 119.7

loop_
_geom_bond_atom_site_label_1
_geom_bond_atom_site_label_2
_geom_bond_distance
O1 C1 1.443(6)
O1 C2 1.377(6)
O2 C5 1.402(6)
O2 C9 1.367(6)
O3 C9 1.195(6)
O4 H4 0.8200
O4 C8 1.418(5)
C1 H1A 0.9600
C1 H1B 0.9600
C1 H1C 0.9600
C2 C3 1.382(7)
C2 C7 1.396(6)
C3 H3 0.9300
C3 C4 1.400(8)
C4 H4A 0.9300
C4 C5 1.362(7)
C5 C6 1.380(6)
C6 C7 1.387(7)
C6 C8 1.500(6)
C7 H7 0.9300
C8 C9 1.556(7)
C8 C10 1.513(7)
C10 C11 1.381(6)
C10 C15 1.396(6)
C11 H11 0.9300
C11 C12 1.382(9)
C12 H12 0.9300
C12 C13 1.380(8)
C13 H13 0.9300
C13 C14 1.367(8)
C14 H14 0.9300
C14 C15 1.378(9)
C15 H15 0.9300

loop_
_exptl_oxdiff_crystal_face_indexfrac_h
_exptl_oxdiff_crystal_face_indexfrac_k
_exptl_oxdiff_crystal_face_indexfrac_l
_exptl_oxdiff_crystal_face_x
_exptl_oxdiff_crystal_face_y
_exptl_oxdiff_crystal_face_z
0.6173 -2.8288 3.7446 -0.5398 -0.7020 0.4645
0.9523 -4.0025 1.0888 -0.2909 -0.3714 0.8817
0.0839 0.0543 -5.1780 0.5840 0.7678 0.2634
-0.8460 3.2363 3.1695 -0.2198 -0.2979 -0.9289
-0.1107 0.0559 5.1779 -0.5794 -0.7620 -0.2893
0.4491 -3.9330 -1.4624 0.0256 -0.0110 0.9996
-15.8569 -0.1926 -0.0078 0.7947 -0.6069 -0.0094
-0.7284 3.9302 1.4625 -0.0116 0.0003 -0.9999
15.8723 -0.0386 -0.0781 -0.7927 0.6058 0.0681
